data_1504506
loop_
_publ_author_name
'Zhang, Yan-Rong'
'He, Lin'
'Wu, Xu'
'Shao, Pan-Lin'
'Ye, Song'

_publ_section_title
;
 Chiral N-heterocyclic carbene catalyzed staudinger reaction of ketenes
 with imines: highly enantioselective synthesis of N-Boc beta-lactams.
;
_journal_issue 2
_journal_name_full 'Organic letters'
_journal_page_first 277
_journal_page_last 280
_journal_paper_doi 10.1021/ol702759b
_journal_volume 10
_journal_year 2008
_chemical_formula_moiety 'C22 H24 Cl N O3'
_chemical_formula_sum 'C22 H24 Cl N O3'
_chemical_formula_weight 385.87
_chemical_name_systematic
; 
 ? 
;
_space_group_IT_number 4
_symmetry_cell_setting monoclinic
_symmetry_space_group_name_Hall 'P 2yb'
_symmetry_space_group_name_H-M 'P 1 21 1'
_atom_sites_solution_hydrogens geom
_atom_sites_solution_primary direct
_atom_sites_solution_secondary difmap
_audit_creation_method SHELXL-97
_cell_angle_alpha 90.00
_cell_angle_beta 95.53(3)
_cell_angle_gamma 90.00
_cell_formula_units_Z 2
_cell_length_a 8.0530(16)
_cell_length_b 13.987(3)
_cell_length_c 9.3010(19)
_cell_measurement_reflns_used 9830
_cell_measurement_temperature 293(2)
_cell_measurement_theta_max 27.44
_cell_measurement_theta_min 2.20
_cell_volume 1042.8(4)
_computing_cell_refinement 'Rapid Auto(Rigaku 2001)'
_computing_data_collection 'Rapid Auto(Rigaku 2001)'
_computing_data_reduction 'Rapid Auto(Rigaku 2001)'
_computing_molecular_graphics 'XP in Siemens SHELXTL (Sheldrick, 1994)'
_computing_publication_material 'SHELX97 (Sheldrick, 1997)'
_computing_structure_refinement 'SHELXL-97 (Sheldrick, 1997)'
_computing_structure_solution 'SHELXS-97 (Sheldrick, 1990)'
_diffrn_ambient_temperature 293(2)
_diffrn_measured_fraction_theta_full 0.998
_diffrn_measured_fraction_theta_max 0.998
_diffrn_measurement_device_type 'Rigaku raxis Rapid IP Area Detector'
_diffrn_measurement_method '\w scans at fixed \c = 45\%'
_diffrn_radiation_monochromator graphite
_diffrn_radiation_source 'rotating anode'
_diffrn_radiation_type MoK\a
_diffrn_radiation_wavelength 0.71069
_diffrn_reflns_av_R_equivalents 0.0000
_diffrn_reflns_av_sigmaI/netI 0.0307
_diffrn_reflns_limit_h_max 10
_diffrn_reflns_limit_h_min -10
_diffrn_reflns_limit_k_max 17
_diffrn_reflns_limit_k_min -18
_diffrn_reflns_limit_l_max 12
_diffrn_reflns_limit_l_min -12
_diffrn_reflns_number 4625
_diffrn_reflns_theta_full 27.44
_diffrn_reflns_theta_max 27.44
_diffrn_reflns_theta_min 2.20
_diffrn_standards_decay_% none
_exptl_absorpt_coefficient_mu 0.204
_exptl_absorpt_correction_T_max 0.9759
_exptl_absorpt_correction_T_min 0.9701
_exptl_absorpt_correction_type multi-scan
_exptl_absorpt_process_details 'ABSCOR by T.Higashi    8 March, 1995'
_exptl_crystal_density_diffrn 1.229
_exptl_crystal_density_method 'not measured'
_exptl_crystal_F_000 408
_exptl_crystal_size_max 0.15
_exptl_crystal_size_mid 0.13
_exptl_crystal_size_min 0.12
_refine_diff_density_max 0.235
_refine_diff_density_min -0.211
_refine_diff_density_rms 0.044
_refine_ls_abs_structure_details 'Flack H D (1983), Acta Cryst. A39, 876-881'
_refine_ls_abs_structure_Flack -0.02(6)
_refine_ls_extinction_coef 0.059(5)
_refine_ls_extinction_expression Fc^*^=kFc[1+0.001xFc^2^\l^3^/sin(2\q)]^-1/4^
_refine_ls_extinction_method SHELXL
_refine_ls_goodness_of_fit_ref 1.027
_refine_ls_hydrogen_treatment constr
_refine_ls_matrix_type full
_refine_ls_number_parameters 245
_refine_ls_number_reflns 4625
_refine_ls_number_restraints 1
_refine_ls_restrained_S_all 1.027
_refine_ls_R_factor_all 0.0470
_refine_ls_R_factor_gt 0.0411
_refine_ls_shift/su_max 0.000
_refine_ls_shift/su_mean 0.000
_refine_ls_structure_factor_coef Fsqd
_refine_ls_weighting_details 'calc w=1/[\s^2^(Fo^2^)+(0.0649P)^2^+0.1039P] where P=(Fo^2^+2Fc^2^)/3'
_refine_ls_weighting_scheme calc
_refine_ls_wR_factor_gt 0.1080
_refine_ls_wR_factor_ref 0.1116
_reflns_number_gt 4095
_reflns_number_total 4625
_reflns_threshold_expression >2sigma(I)
_cod_data_source_file ol702759b-file001.cif
_cod_data_source_block 2073a
_cod_depositor_comments
;
The following automatic conversions were performed:

'_symmetry_cell_setting' value 'Monoclinic' changed to 'monoclinic'
according to /home/saulius/struct/CIF-dictionaries/cif_core.dic
dictionary named 'cif_core.dic' version 2.4.1 from 2010-06-29.

Automatic conversion script
Id: cif_fix_values 1715 2011-07-08 13:25:40Z adriana 
;
_cod_original_sg_symbol_H-M P2(1)
_cod_database_code 1504506

loop_
_symmetry_equiv_pos_as_xyz
'x, y, z'
'-x, y+1/2, -z'

loop_
_atom_site_label
_atom_site_type_symbol
_atom_site_fract_x
_atom_site_fract_y
_atom_site_fract_z
_atom_site_U_iso_or_equiv
_atom_site_adp_type
_atom_site_occupancy
_atom_site_symmetry_multiplicity
_atom_site_calc_flag
_atom_site_refinement_flags
Cl1 Cl 0.30309(9) 0.38260(4) 0.45056(7) 0.0670(2) Uani 1 1 d .
O1 O 0.12082(19) -0.02173(11) 0.22945(18) 0.0540(4) Uani 1 1 d .
O2 O 0.5706(2) 0.13380(11) 0.15570(18) 0.0572(4) Uani 1 1 d .
O3 O 0.44459(17) -0.00952(10) 0.10785(15) 0.0462(3) Uani 1 1 d .
N1 N 0.3355(2) 0.09305(12) 0.25439(18) 0.0422(4) Uani 1 1 d .
C1 C 0.1353(3) 0.17090(18) 0.6385(2) 0.0535(5) Uani 1 1 d .
H1A H 0.1461 0.2350 0.6145 0.064 Uiso 1 1 calc R
C2 C 0.1248(3) 0.1455(2) 0.7816(3) 0.0671(7) Uani 1 1 d .
H2A H 0.1306 0.1925 0.8528 0.081 Uiso 1 1 calc R
C3 C 0.1058(4) 0.0516(3) 0.8185(3) 0.0724(8) Uani 1 1 d .
H3A H 0.0981 0.0345 0.9143 0.087 Uiso 1 1 calc R
C4 C 0.0983(4) -0.0166(2) 0.7130(3) 0.0768(8) Uani 1 1 d .
H4A H 0.0839 -0.0803 0.7377 0.092 Uiso 1 1 calc R
C5 C 0.1117(3) 0.00736(17) 0.5695(3) 0.0582(6) Uani 1 1 d .
H5A H 0.1083 -0.0402 0.4994 0.070 Uiso 1 1 calc R
C6 C 0.1301(2) 0.10248(14) 0.5314(2) 0.0407(4) Uani 1 1 d .
C7 C 0.1374(2) 0.13177(13) 0.3750(2) 0.0381(4) Uani 1 1 d .
C8 C 0.1846(2) 0.04943(14) 0.2761(2) 0.0393(4) Uani 1 1 d .
C9 C 0.3065(2) 0.18012(13) 0.3370(2) 0.0385(4) Uani 1 1 d .
H9A H 0.2831 0.2345 0.2718 0.046 Uiso 1 1 calc R
C10 C 0.5585(2) 0.13908(16) 0.5083(2) 0.0464(4) Uani 1 1 d .
H10A H 0.5522 0.0764 0.4750 0.056 Uiso 1 1 calc R
C11 C 0.6854(3) 0.1648(2) 0.6111(3) 0.0590(6) Uani 1 1 d .
H11A H 0.7641 0.1196 0.6457 0.071 Uiso 1 1 calc R
C12 C 0.6963(3) 0.2569(2) 0.6628(3) 0.0684(7) Uani 1 1 d .
H12A H 0.7824 0.2740 0.7318 0.082 Uiso 1 1 calc R
C13 C 0.5794(3) 0.32358(19) 0.6122(3) 0.0637(7) Uani 1 1 d .
H13A H 0.5851 0.3858 0.6475 0.076 Uiso 1 1 calc R
C14 C 0.4537(3) 0.29714(14) 0.5085(2) 0.0472(5) Uani 1 1 d .
C15 C 0.4400(2) 0.20485(13) 0.4534(2) 0.0391(4) Uani 1 1 d .
C16 C -0.0223(3) 0.18344(16) 0.3168(2) 0.0490(5) Uani 1 1 d .
H16A H -0.1165 0.1426 0.3314 0.059 Uiso 1 1 calc R
H16B H -0.0331 0.2408 0.3736 0.059 Uiso 1 1 calc R
C17 C -0.0336(3) 0.2116(2) 0.1581(3) 0.0603(6) Uani 1 1 d .
H17A H -0.1377 0.2436 0.1322 0.091 Uiso 1 1 calc R
H17B H -0.0273 0.1553 0.0999 0.091 Uiso 1 1 calc R
H17C H 0.0570 0.2537 0.1422 0.091 Uiso 1 1 calc R
C18 C 0.4638(2) 0.07623(13) 0.1664(2) 0.0401(4) Uani 1 1 d .
C19 C 0.5714(3) -0.04803(18) 0.0177(3) 0.0568(6) Uani 1 1 d .
C20 C 0.4932(5) -0.1423(2) -0.0316(4) 0.0928(11) Uani 1 1 d .
H20A H 0.3923 -0.1304 -0.0928 0.139 Uiso 1 1 calc R
H20B H 0.4678 -0.1786 0.0511 0.139 Uiso 1 1 calc R
H20C H 0.5697 -0.1775 -0.0843 0.139 Uiso 1 1 calc R
C21 C 0.7309(4) -0.0627(3) 0.1132(4) 0.0828(9) Uani 1 1 d .
H21A H 0.7778 -0.0018 0.1417 0.124 Uiso 1 1 calc R
H21B H 0.8085 -0.0977 0.0613 0.124 Uiso 1 1 calc R
H21C H 0.7081 -0.0981 0.1975 0.124 Uiso 1 1 calc R
C22 C 0.5905(5) 0.0181(3) -0.1080(3) 0.0873(10) Uani 1 1 d .
H22A H 0.4852 0.0242 -0.1652 0.131 Uiso 1 1 calc R
H22B H 0.6718 -0.0077 -0.1663 0.131 Uiso 1 1 calc R
H22C H 0.6265 0.0798 -0.0723 0.131 Uiso 1 1 calc R

loop_
_atom_site_aniso_label
_atom_site_aniso_U_11
_atom_site_aniso_U_22
_atom_site_aniso_U_33
_atom_site_aniso_U_23
_atom_site_aniso_U_13
_atom_site_aniso_U_12
Cl1 0.0861(4) 0.0350(2) 0.0813(4) -0.0045(3) 0.0142(3) 0.0073(3)
O1 0.0467(8) 0.0476(8) 0.0682(10) -0.0147(7) 0.0081(7) -0.0080(7)
O2 0.0599(9) 0.0491(8) 0.0673(10) -0.0097(7) 0.0295(8) -0.0137(7)
O3 0.0470(8) 0.0440(7) 0.0501(8) -0.0120(6) 0.0168(6) -0.0039(6)
N1 0.0421(8) 0.0389(8) 0.0476(9) -0.0105(7) 0.0151(7) -0.0050(6)
C1 0.0558(12) 0.0571(12) 0.0501(12) -0.0023(10) 0.0181(9) -0.0077(10)
C2 0.0693(15) 0.089(2) 0.0442(12) -0.0059(13) 0.0134(11) -0.0182(14)
C3 0.0789(18) 0.094(2) 0.0440(13) 0.0174(14) 0.0046(12) -0.0149(15)
C4 0.098(2) 0.0673(16) 0.0648(16) 0.0238(14) 0.0068(14) -0.0151(15)
C5 0.0714(15) 0.0482(12) 0.0550(13) 0.0064(10) 0.0064(11) -0.0081(10)
C6 0.0348(9) 0.0461(10) 0.0420(10) 0.0031(8) 0.0076(7) -0.0036(7)
C7 0.0362(9) 0.0380(9) 0.0408(9) -0.0014(7) 0.0081(7) -0.0005(7)
C8 0.0372(9) 0.0391(9) 0.0417(10) -0.0017(8) 0.0047(7) 0.0005(7)
C9 0.0419(9) 0.0326(8) 0.0426(10) -0.0022(7) 0.0132(8) -0.0005(7)
C10 0.0459(11) 0.0438(10) 0.0508(11) -0.0011(9) 0.0121(9) -0.0011(8)
C11 0.0467(12) 0.0739(16) 0.0570(13) 0.0026(12) 0.0082(10) 0.0017(11)
C12 0.0539(14) 0.090(2) 0.0607(15) -0.0163(14) 0.0018(11) -0.0176(13)
C13 0.0652(15) 0.0582(14) 0.0689(16) -0.0212(12) 0.0131(12) -0.0185(11)
C14 0.0516(12) 0.0375(9) 0.0547(12) -0.0055(9) 0.0167(9) -0.0059(8)
C15 0.0414(9) 0.0348(9) 0.0434(10) -0.0032(7) 0.0153(8) -0.0067(7)
C16 0.0435(10) 0.0548(12) 0.0497(11) 0.0001(9) 0.0095(9) 0.0100(9)
C17 0.0592(14) 0.0682(15) 0.0530(13) 0.0065(11) 0.0020(11) 0.0131(11)
C18 0.0416(10) 0.0410(9) 0.0390(10) -0.0036(8) 0.0111(8) 0.0020(7)
C19 0.0574(13) 0.0578(13) 0.0591(13) -0.0211(11) 0.0253(11) -0.0033(10)
C20 0.105(2) 0.074(2) 0.106(3) -0.0495(18) 0.046(2) -0.0153(17)
C21 0.0596(15) 0.087(2) 0.103(2) -0.0152(18) 0.0131(15) 0.0209(14)
C22 0.113(3) 0.097(2) 0.0585(17) -0.0117(15) 0.0415(17) -0.0038(19)

loop_
_atom_type_symbol
_atom_type_description
_atom_type_scat_dispersion_real
_atom_type_scat_dispersion_imag
_atom_type_scat_source
C C 0.0033 0.0016 'International Tables Vol C Tables 4.2.6.8 and 6.1.1.4'
H H 0.0000 0.0000 'International Tables Vol C Tables 4.2.6.8 and 6.1.1.4'
N N 0.0061 0.0033 'International Tables Vol C Tables 4.2.6.8 and 6.1.1.4'
O O 0.0106 0.0060 'International Tables Vol C Tables 4.2.6.8 and 6.1.1.4'
Cl Cl 0.1484 0.1585 'International Tables Vol C Tables 4.2.6.8 and 6.1.1.4'

loop_
_geom_angle_atom_site_label_1
_geom_angle_atom_site_label_2
_geom_angle_atom_site_label_3
_geom_angle
C18 O3 C19 120.23(16)
C8 N1 C18 135.72(17)
C8 N1 C9 95.86(14)
C18 N1 C9 127.50(16)
C6 C1 C2 121.0(2)
C6 C1 H1A 119.5
C2 C1 H1A 119.5
C3 C2 C1 120.3(3)
C3 C2 H2A 119.9
C1 C2 H2A 119.9
C4 C3 C2 119.2(2)
C4 C3 H3A 120.4
C2 C3 H3A 120.4
C3 C4 C5 121.3(3)
C3 C4 H4A 119.4
C5 C4 H4A 119.4
C6 C5 C4 119.8(2)
C6 C5 H5A 120.1
C4 C5 H5A 120.1
C1 C6 C5 118.4(2)
C1 C6 C7 120.26(18)
C5 C6 C7 121.25(19)
C6 C7 C16 111.01(15)
C6 C7 C8 113.82(16)
C16 C7 C8 112.86(16)
C6 C7 C9 116.16(16)
C16 C7 C9 115.42(16)
C8 C7 C9 85.40(13)
O1 C8 N1 132.03(18)
O1 C8 C7 136.32(17)
N1 C8 C7 91.60(15)
N1 C9 C15 115.55(16)
N1 C9 C7 86.94(13)
C15 C9 C7 120.68(16)
N1 C9 H9A 110.5
C15 C9 H9A 110.5
C7 C9 H9A 110.5
C11 C10 C15 121.3(2)
C11 C10 H10A 119.3
C15 C10 H10A 119.3
C12 C11 C10 120.3(2)
C12 C11 H11A 119.8
C10 C11 H11A 119.8
C11 C12 C13 119.8(2)
C11 C12 H12A 120.1
C13 C12 H12A 120.1
C12 C13 C14 119.3(2)
C12 C13 H13A 120.4
C14 C13 H13A 120.4
C13 C14 C15 122.2(2)
C13 C14 Cl1 118.18(17)
C15 C14 Cl1 119.54(17)
C10 C15 C14 116.96(19)
C10 C15 C9 122.40(17)
C14 C15 C9 120.61(18)
C17 C16 C7 115.84(17)
C17 C16 H16A 108.3
C7 C16 H16A 108.3
C17 C16 H16B 108.3
C7 C16 H16B 108.3
H16A C16 H16B 107.4
C16 C17 H17A 109.5
C16 C17 H17B 109.5
H17A C17 H17B 109.5
C16 C17 H17C 109.5
H17A C17 H17C 109.5
H17B C17 H17C 109.5
O2 C18 O3 129.60(17)
O2 C18 N1 121.07(17)
O3 C18 N1 109.30(16)
O3 C19 C21 108.1(2)
O3 C19 C22 110.0(2)
C21 C19 C22 113.3(3)
O3 C19 C20 101.44(19)
C21 C19 C20 111.5(3)
C22 C19 C20 111.7(2)
C19 C20 H20A 109.5
C19 C20 H20B 109.5
H20A C20 H20B 109.5
C19 C20 H20C 109.5
H20A C20 H20C 109.5
H20B C20 H20C 109.5
C19 C21 H21A 109.5
C19 C21 H21B 109.5
H21A C21 H21B 109.5
C19 C21 H21C 109.5
H21A C21 H21C 109.5
H21B C21 H21C 109.5
C19 C22 H22A 109.5
C19 C22 H22B 109.5
H22A C22 H22B 109.5
C19 C22 H22C 109.5
H22A C22 H22C 109.5
H22B C22 H22C 109.5

loop_
_geom_bond_atom_site_label_1
_geom_bond_atom_site_label_2
_geom_bond_distance
Cl1 C14 1.750(2)
O1 C8 1.183(3)
O2 C18 1.190(2)
O3 C18 1.320(2)
O3 C19 1.484(2)
N1 C8 1.392(2)
N1 C18 1.398(2)
N1 C9 1.471(2)
C1 C6 1.380(3)
C1 C2 1.388(3)
C1 H1A 0.9300
C2 C3 1.370(5)
C2 H2A 0.9300
C3 C4 1.366(5)
C3 H3A 0.9300
C4 C5 1.390(4)
C4 H4A 0.9300
C5 C6 1.389(3)
C5 H5A 0.9300
C6 C7 1.517(3)
C7 C16 1.528(3)
C7 C8 1.544(3)
C7 C9 1.590(2)
C9 C15 1.491(3)
C9 H9A 0.9800
C10 C11 1.378(3)
C10 C15 1.387(3)
C10 H10A 0.9300
C11 C12 1.375(4)
C11 H11A 0.9300
C12 C13 1.375(4)
C12 H12A 0.9300
C13 C14 1.380(4)
C13 H13A 0.9300
C14 C15 1.390(3)
C16 C17 1.521(3)
C16 H16A 0.9700
C16 H16B 0.9700
C17 H17A 0.9600
C17 H17B 0.9600
C17 H17C 0.9600
C19 C21 1.503(4)
C19 C22 1.510(4)
C19 C20 1.513(4)
C20 H20A 0.9600
C20 H20B 0.9600
C20 H20C 0.9600
C21 H21A 0.9600
C21 H21B 0.9600
C21 H21C 0.9600
C22 H22A 0.9600
C22 H22B 0.9600
C22 H22C 0.9600

loop_
_geom_torsion_atom_site_label_1
_geom_torsion_atom_site_label_2
_geom_torsion_atom_site_label_3
_geom_torsion_atom_site_label_4
_geom_torsion
C6 C1 C2 C3 -1.2(4)
C1 C2 C3 C4 0.3(5)
C2 C3 C4 C5 0.9(5)
C3 C4 C5 C6 -1.2(5)
C2 C1 C6 C5 0.9(3)
C2 C1 C6 C7 178.4(2)
C4 C5 C6 C1 0.3(4)
C4 C5 C6 C7 -177.2(2)
C1 C6 C7 C16 -69.2(2)
C5 C6 C7 C16 108.3(2)
C1 C6 C7 C8 162.18(17)
C5 C6 C7 C8 -20.4(3)
C1 C6 C7 C9 65.3(2)
C5 C6 C7 C9 -117.2(2)
C18 N1 C8 O1 5.0(4)
C9 N1 C8 O1 173.9(2)
C18 N1 C8 C7 -172.6(2)
C9 N1 C8 C7 -3.64(16)
C6 C7 C8 O1 69.3(3)
C16 C7 C8 O1 -58.4(3)
C9 C7 C8 O1 -174.0(3)
C6 C7 C8 N1 -113.26(17)
C16 C7 C8 N1 119.05(17)
C9 C7 C8 N1 3.36(15)
C8 N1 C9 C15 126.27(16)
C18 N1 C9 C15 -63.4(3)
C8 N1 C9 C7 3.54(15)
C18 N1 C9 C7 173.9(2)
C6 C7 C9 N1 111.14(17)
C16 C7 C9 N1 -116.34(17)
C8 C7 C9 N1 -3.18(14)
C6 C7 C9 C15 -6.9(2)
C16 C7 C9 C15 125.59(19)
C8 C7 C9 C15 -121.25(17)
C15 C10 C11 C12 0.6(3)
C10 C11 C12 C13 0.4(4)
C11 C12 C13 C14 -0.8(4)
C12 C13 C14 C15 0.3(4)
C12 C13 C14 Cl1 178.00(19)
C11 C10 C15 C14 -1.0(3)
C11 C10 C15 C9 176.94(18)
C13 C14 C15 C10 0.6(3)
Cl1 C14 C15 C10 -177.06(14)
C13 C14 C15 C9 -177.5(2)
Cl1 C14 C15 C9 4.9(2)
N1 C9 C15 C10 -17.5(2)
C7 C9 C15 C10 84.9(2)
N1 C9 C15 C14 160.45(16)
C7 C9 C15 C14 -97.2(2)
C6 C7 C16 C17 -176.8(2)
C8 C7 C16 C17 -47.6(3)
C9 C7 C16 C17 48.3(3)
C19 O3 C18 O2 2.6(3)
C19 O3 C18 N1 -175.58(18)
C8 N1 C18 O2 169.5(2)
C9 N1 C18 O2 3.3(3)
C8 N1 C18 O3 -12.2(3)
C9 N1 C18 O3 -178.33(18)
C18 O3 C19 C21 65.9(3)
C18 O3 C19 C22 -58.4(3)
C18 O3 C19 C20 -176.7(2)
